data_4026820
loop_
_publ_author_name
'Xinfu Zhang'
'Haibo Yu'
'Yi Xiao'

_publ_section_title
;
 Replacing Phenyl Ring with Thiophene: An Approach to Longer Wavelength
 Aza-dipyrromethene Boron Difluoride (Aza-BODIPY) Dyes
;
_journal_name_full 'Journal of Organic Chemistry'
_journal_page_first 669
_journal_page_last 673
_journal_paper_doi 10.1021/jo201413b
_journal_volume 77
_journal_year 2012
_chemical_formula_sum 'C28 H18 B F2 N3 S2'
_chemical_formula_weight 509.38
_chemical_name_systematic
; 
 ? 
;
_space_group_IT_number 33
_symmetry_cell_setting orthorhombic
_symmetry_space_group_name_Hall 'P 2c -2n'
_symmetry_space_group_name_H-M 'P n a 21'
_atom_sites_solution_hydrogens geom
_atom_sites_solution_primary direct
_atom_sites_solution_secondary difmap
_audit_creation_method SHELXL-97
_cell_angle_alpha 90.00
_cell_angle_beta 90.00
_cell_angle_gamma 90.00
_cell_formula_units_Z 4
_cell_length_a 10.776(2)
_cell_length_b 12.517(3)
_cell_length_c 17.465(4)
_cell_measurement_reflns_used 3203
_cell_measurement_temperature 273(2)
_cell_measurement_theta_max 23.53
_cell_measurement_theta_min 2.49
_cell_volume 2355.7(9)
_computing_cell_refinement 'Bruker SMART'
_computing_data_collection 'Bruker SMART'
_computing_data_reduction 'Bruker SAINT'
_computing_molecular_graphics 'Bruker SHELXTL'
_computing_publication_material 'Bruker SHELXTL'
_computing_structure_refinement 'Bruker SHELXTL'
_computing_structure_solution 'Bruker SHELXTL'
_diffrn_ambient_temperature 273(2)
_diffrn_measured_fraction_theta_full 0.996
_diffrn_measured_fraction_theta_max 0.996
_diffrn_measurement_device_type 'CCD area detector'
_diffrn_measurement_method 'phi and omega scans'
_diffrn_radiation_monochromator graphite
_diffrn_radiation_source 'fine-focus sealed tube'
_diffrn_radiation_type MoK\a
_diffrn_radiation_wavelength 0.71073
_diffrn_reflns_av_R_equivalents 0.0297
_diffrn_reflns_av_sigmaI/netI 0.0359
_diffrn_reflns_limit_h_max 12
_diffrn_reflns_limit_h_min -11
_diffrn_reflns_limit_k_max 12
_diffrn_reflns_limit_k_min -14
_diffrn_reflns_limit_l_max 20
_diffrn_reflns_limit_l_min -17
_diffrn_reflns_number 9589
_diffrn_reflns_theta_full 24.99
_diffrn_reflns_theta_max 24.99
_diffrn_reflns_theta_min 2.00
_exptl_absorpt_coefficient_mu 0.266
_exptl_absorpt_correction_type none
_exptl_crystal_colour brown
_exptl_crystal_density_diffrn 1.436
_exptl_crystal_description block
_exptl_crystal_F_000 1048
_exptl_crystal_size_max 0.4
_exptl_crystal_size_mid 0.35
_exptl_crystal_size_min 0.2
_refine_diff_density_max 0.369
_refine_diff_density_min -0.410
_refine_diff_density_rms 0.047
_refine_ls_abs_structure_details 'Flack H D (1983), Acta Cryst. A39, 876-881'
_refine_ls_abs_structure_Flack -0.04(13)
_refine_ls_extinction_method none
_refine_ls_goodness_of_fit_ref 0.550
_refine_ls_hydrogen_treatment 'riding model'
_refine_ls_matrix_type full
_refine_ls_number_parameters 325
_refine_ls_number_reflns 3668
_refine_ls_number_restraints 1
_refine_ls_restrained_S_all 0.550
_refine_ls_R_factor_all 0.0508
_refine_ls_R_factor_gt 0.0430
_refine_ls_shift/su_max 0.004
_refine_ls_shift/su_mean 0.001
_refine_ls_structure_factor_coef Fsqd
_refine_ls_weighting_details 'calc w=1/[\s^2^(Fo^2^)+(0.2800P)^2^+0.0000P] where P=(Fo^2^+2Fc^2^)/3'
_refine_ls_weighting_scheme calc
_refine_ls_wR_factor_gt 0.1488
_refine_ls_wR_factor_ref 0.1689
_reflns_number_gt 3199
_reflns_number_total 3668
_reflns_threshold_expression >2sigma(I)
_cod_data_source_file jo201413b_si_002.cif
_cod_data_source_block 1
_cod_original_cell_volume 2355.9(8)
_cod_database_code 4026820

loop_
_symmetry_equiv_pos_as_xyz
'x, y, z'
'-x, -y, z+1/2'
'x+1/2, -y+1/2, z'
'-x+1/2, y+1/2, z+1/2'

loop_
_atom_site_label
_atom_site_type_symbol
_atom_site_fract_x
_atom_site_fract_y
_atom_site_fract_z
_atom_site_U_iso_or_equiv
_atom_site_adp_type
_atom_site_occupancy
_atom_site_symmetry_multiplicity
_atom_site_calc_flag
_atom_site_refinement_flags
C3 C 0.43470(16) 0.59307(12) 0.46053(10) 0.0423(4) Uani 0.50 1 d P
H3A H 0.3726 0.5529 0.4838 0.051 Uiso 0.50 1 calc PR
S1 S 0.43470(16) 0.59307(12) 0.46053(10) 0.0423(4) Uani 0.50 1 d P
C17 C 0.69012(15) 1.32948(13) 0.45601(11) 0.0438(4) Uani 0.50 1 d P
H17A H 0.6639 1.3932 0.4781 0.053 Uiso 0.50 1 calc PR
S2 S 0.69012(15) 1.32948(13) 0.45601(11) 0.0438(4) Uani 0.50 1 d P
S1' S 0.71561(14) 1.12743(13) 0.41379(11) 0.0467(4) Uani 0.50 1 d P
C3' C 0.71561(14) 1.12743(13) 0.41379(11) 0.0467(4) Uani 0.50 1 d P
H3'A H 0.7071 1.0541 0.4068 0.056 Uiso 0.50 1 calc PR
S2' S 0.59239(17) 0.75197(16) 0.41464(13) 0.0564(5) Uani 0.50 1 d P
C17' C 0.59239(17) 0.75197(16) 0.41464(13) 0.0564(5) Uani 0.50 1 d P
H17B H 0.6330 0.8166 0.4068 0.068 Uiso 0.50 1 calc PR
F1 F 0.63237(17) 0.94744(16) 0.51540(14) 0.0352(5) Uani 1 1 d .
F2 F 0.49924(18) 0.98157(16) 0.41699(14) 0.0370(5) Uani 1 1 d .
N1 N 0.3129(2) 1.0265(2) 0.60845(17) 0.0270(6) Uani 1 1 d .
N2 N 0.4829(2) 1.0881(2) 0.53157(17) 0.0270(6) Uani 1 1 d .
N3 N 0.4169(2) 0.8971(2) 0.53065(17) 0.0270(6) Uani 1 1 d .
C1 C 0.5380(5) 0.5628(4) 0.4018(3) 0.0629(13) Uani 1 1 d .
H1B H 0.5435 0.4947 0.3809 0.076 Uiso 1 1 d R
C2 C 0.6176(4) 0.6415(4) 0.3815(3) 0.0536(12) Uani 1 1 d .
H2A H 0.6863 0.6277 0.3509 0.064 Uiso 1 1 d R
C4 C 0.4739(3) 0.7233(3) 0.4676(2) 0.0329(8) Uani 1 1 d .
C5 C 0.4017(3) 0.7906(3) 0.5168(2) 0.0289(7) Uani 1 1 d .
C6 C 0.2997(3) 0.7539(3) 0.5601(2) 0.0294(7) Uani 1 1 d .
H6A H 0.2724 0.6835 0.5620 0.035 Uiso 1 1 d R
C7 C 0.2485(3) 0.8375(3) 0.5995(2) 0.0279(7) Uani 1 1 d .
C8 C 0.3246(3) 0.9289(3) 0.5808(2) 0.0269(7) Uani 1 1 d .
C9 C 0.1401(3) 0.8343(3) 0.6497(2) 0.0301(7) Uani 1 1 d .
C10 C 0.0979(4) 0.7351(3) 0.6765(2) 0.0378(9) Uani 1 1 d .
H10A H 0.1416 0.6736 0.6636 0.045 Uiso 1 1 calc R
C11 C -0.0065(4) 0.7266(4) 0.7212(3) 0.0468(10) Uani 1 1 d .
H11A H -0.0330 0.6599 0.7380 0.056 Uiso 1 1 calc R
C12 C -0.0721(4) 0.8175(4) 0.7412(3) 0.0476(11) Uani 1 1 d .
H12A H -0.1425 0.8121 0.7717 0.057 Uiso 1 1 calc R
C13 C -0.0331(4) 0.9155(4) 0.7159(3) 0.0478(10) Uani 1 1 d .
H13A H -0.0777 0.9763 0.7292 0.057 Uiso 1 1 calc R
C14 C 0.0733(4) 0.9253(3) 0.6702(2) 0.0409(9) Uani 1 1 d .
H14A H 0.0992 0.9922 0.6535 0.049 Uiso 1 1 calc R
C15 C 0.7921(4) 1.3100(5) 0.4001(3) 0.0645(15) Uani 1 1 d .
H15A H 0.8421 1.3650 0.3819 0.077 Uiso 1 1 d R
C16 C 0.8077(4) 1.2053(5) 0.3776(3) 0.0580(13) Uani 1 1 d .
H16A H 0.8680 1.1839 0.3428 0.070 Uiso 1 1 d R
C18 C 0.6369(3) 1.2082(3) 0.4679(2) 0.0346(8) Uani 1 1 d .
C19 C 0.5359(3) 1.1858(3) 0.5181(2) 0.0305(7) Uani 1 1 d .
C20 C 0.4750(3) 1.2625(3) 0.5645(2) 0.0334(8) Uani 1 1 d .
H20A H 0.4941 1.3349 0.5663 0.040 Uiso 1 1 calc R
C21 C 0.3836(3) 1.2133(3) 0.6063(2) 0.0295(7) Uani 1 1 d .
C22 C 0.3894(3) 1.1022(3) 0.5850(2) 0.0299(7) Uani 1 1 d .
C23 C 0.2923(3) 1.2612(3) 0.6581(2) 0.0313(7) Uani 1 1 d .
C24 C 0.2372(4) 1.2031(3) 0.7173(2) 0.0401(9) Uani 1 1 d .
H24A H 0.2628 1.1334 0.7268 0.048 Uiso 1 1 calc R
C25 C 0.1445(4) 1.2483(3) 0.7621(3) 0.0458(10) Uani 1 1 d .
H25A H 0.1061 1.2081 0.8001 0.055 Uiso 1 1 calc R
C26 C 0.1092(4) 1.3533(3) 0.7501(3) 0.0432(9) Uani 1 1 d .
H26A H 0.0483 1.3841 0.7807 0.052 Uiso 1 1 calc R
C27 C 0.1633(4) 1.4117(3) 0.6934(3) 0.0416(9) Uani 1 1 d .
H27A H 0.1386 1.4820 0.6855 0.050 Uiso 1 1 calc R
C28 C 0.2553(4) 1.3675(3) 0.6472(3) 0.0390(9) Uani 1 1 d .
H28A H 0.2922 1.4085 0.6091 0.047 Uiso 1 1 calc R
B1 B 0.5120(3) 0.9772(3) 0.4958(2) 0.0299(9) Uani 1 1 d .

loop_
_atom_site_aniso_label
_atom_site_aniso_U_11
_atom_site_aniso_U_22
_atom_site_aniso_U_33
_atom_site_aniso_U_23
_atom_site_aniso_U_13
_atom_site_aniso_U_12
C3 0.0564(9) 0.0291(7) 0.0414(9) -0.0082(6) 0.0107(8) 0.0016(6)
S1 0.0564(9) 0.0291(7) 0.0414(9) -0.0082(6) 0.0107(8) 0.0016(6)
C17 0.0470(9) 0.0414(8) 0.0430(9) -0.0006(7) -0.0052(7) -0.0066(6)
S2 0.0470(9) 0.0414(8) 0.0430(9) -0.0006(7) -0.0052(7) -0.0066(6)
S1' 0.0453(8) 0.0420(8) 0.0529(10) 0.0090(8) 0.0194(8) 0.0008(7)
C3' 0.0453(8) 0.0420(8) 0.0529(10) 0.0090(8) 0.0194(8) 0.0008(7)
S2' 0.0540(10) 0.0556(10) 0.0597(12) -0.0183(10) -0.0081(9) 0.0076(8)
C17' 0.0540(10) 0.0556(10) 0.0597(12) -0.0183(10) -0.0081(9) 0.0076(8)
F1 0.0295(10) 0.0296(10) 0.0466(13) 0.0026(9) -0.0004(9) 0.0031(8)
F2 0.0444(11) 0.0360(11) 0.0307(12) 0.0025(9) 0.0023(9) -0.0002(9)
N1 0.0306(14) 0.0230(13) 0.0272(15) -0.0007(11) 0.0003(11) -0.0004(11)
N2 0.0263(13) 0.0233(14) 0.0313(17) 0.0006(12) -0.0008(11) 0.0027(10)
N3 0.0276(14) 0.0269(14) 0.0267(16) -0.0013(12) -0.0001(11) -0.0012(10)
C1 0.102(4) 0.043(2) 0.044(3) -0.003(2) -0.005(3) 0.022(2)
C2 0.042(2) 0.067(3) 0.052(3) 0.001(2) 0.0103(19) 0.019(2)
C4 0.0385(18) 0.0285(18) 0.032(2) -0.0012(14) -0.0073(16) 0.0025(14)
C5 0.0271(15) 0.0268(16) 0.033(2) 0.0001(14) -0.0041(14) 0.0027(12)
C6 0.0345(16) 0.0218(16) 0.0319(19) 0.0004(13) -0.0030(15) -0.0024(12)
C7 0.0261(15) 0.0269(17) 0.0307(18) 0.0022(14) -0.0053(13) -0.0010(12)
C8 0.0263(15) 0.0252(16) 0.0291(18) -0.0012(14) -0.0007(13) 0.0016(12)
C9 0.0273(16) 0.0341(18) 0.0287(19) -0.0034(14) -0.0027(13) -0.0024(13)
C10 0.043(2) 0.035(2) 0.036(2) -0.0020(17) -0.0062(16) -0.0080(15)
C11 0.043(2) 0.057(3) 0.040(2) 0.002(2) 0.0007(18) -0.0228(18)
C12 0.035(2) 0.077(3) 0.031(2) -0.004(2) 0.0054(16) -0.0098(19)
C13 0.0343(19) 0.063(3) 0.046(3) -0.007(2) 0.0053(18) 0.0075(18)
C14 0.036(2) 0.047(2) 0.040(2) 0.0021(18) 0.0026(16) 0.0016(16)
C15 0.054(2) 0.085(3) 0.055(3) 0.040(3) -0.028(2) -0.035(2)
C16 0.037(2) 0.092(4) 0.045(3) 0.007(3) 0.0049(19) 0.000(2)
C18 0.0328(17) 0.0328(19) 0.038(2) 0.0072(15) -0.0065(15) -0.0012(14)
C19 0.0278(15) 0.0299(17) 0.034(2) 0.0045(14) -0.0059(14) -0.0036(13)
C20 0.0372(18) 0.0237(17) 0.039(2) -0.0003(15) -0.0043(16) -0.0057(13)
C21 0.0341(17) 0.0244(17) 0.0300(18) -0.0012(14) -0.0069(14) -0.0027(13)
C22 0.0303(16) 0.0281(17) 0.0313(19) -0.0015(14) -0.0046(13) 0.0030(12)
C23 0.0339(17) 0.0260(17) 0.0338(19) -0.0056(14) -0.0050(14) -0.0013(13)
C24 0.054(2) 0.0313(19) 0.036(2) -0.0032(15) 0.0030(17) 0.0004(16)
C25 0.054(2) 0.042(2) 0.042(2) -0.0070(18) 0.0120(18) -0.0017(18)
C26 0.042(2) 0.044(2) 0.044(2) -0.0119(18) 0.0016(17) 0.0081(16)
C27 0.050(2) 0.0284(18) 0.046(2) -0.0074(16) -0.0085(18) 0.0098(16)
C28 0.044(2) 0.0294(18) 0.044(2) 0.0014(17) -0.0037(17) 0.0001(16)
B1 0.0277(18) 0.031(2) 0.031(2) 0.0016(16) -0.0004(14) 0.0034(14)

loop_
_atom_type_symbol
_atom_type_description
_atom_type_scat_dispersion_real
_atom_type_scat_dispersion_imag
_atom_type_scat_source
C C 0.0033 0.0016 'International Tables Vol C Tables 4.2.6.8 and 6.1.1.4'
H H 0.0000 0.0000 'International Tables Vol C Tables 4.2.6.8 and 6.1.1.4'
B B 0.0013 0.0007 'International Tables Vol C Tables 4.2.6.8 and 6.1.1.4'
N N 0.0061 0.0033 'International Tables Vol C Tables 4.2.6.8 and 6.1.1.4'
F F 0.0171 0.0103 'International Tables Vol C Tables 4.2.6.8 and 6.1.1.4'
S S 0.1246 0.1234 'International Tables Vol C Tables 4.2.6.8 and 6.1.1.4'

loop_
_geom_angle_atom_site_label_1
_geom_angle_atom_site_label_2
_geom_angle_atom_site_label_3
_geom_angle
C1 C3 C4 96.0(3)
C1 C3 H3A 132.0
C4 C3 H3A 132.0
C15 C17 C18 100.9(3)
C15 C17 H17A 129.5
C18 C17 H17A 129.5
C16 S1' C18 100.5(3)
C2 S2' C4 99.0(2)
C22 N1 C8 119.5(3)
C19 N2 C22 107.7(3)
C19 N2 B1 130.1(3)
C22 N2 B1 122.2(3)
C5 N3 C8 107.9(3)
C5 N3 B1 129.7(3)
C8 N3 B1 122.3(3)
C2 C1 C3 116.6(4)
C2 C1 H1B 121.7
C3 C1 H1B 121.7
C1 C2 S2' 116.6(4)
C1 C2 H2A 121.3
S2' C2 H2A 122.0
C5 C4 S2' 129.9(3)
C5 C4 C3 118.4(3)
S2' C4 C3 111.7(2)
N3 C5 C6 108.4(3)
N3 C5 C4 128.0(3)
C6 C5 C4 123.6(3)
C7 C6 C5 109.6(3)
C7 C6 H6A 125.4
C5 C6 H6A 125.0
C6 C7 C8 105.3(3)
C6 C7 C9 127.1(3)
C8 C7 C9 127.6(3)
N1 C8 N3 124.5(3)
N1 C8 C7 126.6(3)
N3 C8 C7 108.8(3)
C14 C9 C10 118.1(4)
C14 C9 C7 123.0(3)
C10 C9 C7 118.9(3)
C11 C10 C9 121.6(4)
C11 C10 H10A 119.2
C9 C10 H10A 119.2
C10 C11 C12 119.8(4)
C10 C11 H11A 120.1
C12 C11 H11A 120.1
C13 C12 C11 119.9(4)
C13 C12 H12A 120.0
C11 C12 H12A 120.0
C12 C13 C14 120.8(4)
C12 C13 H13A 119.6
C14 C13 H13A 119.6
C9 C14 C13 119.8(4)
C9 C14 H14A 120.1
C13 C14 H14A 120.1
C16 C15 C17 115.6(3)
C16 C15 H15A 122.5
C17 C15 H15A 121.9
C15 C16 S1' 114.2(4)
C15 C16 H16A 123.0
S1' C16 H16A 122.8
C19 C18 S1' 129.4(3)
C19 C18 C17 121.9(3)
S1' C18 C17 108.7(2)
N2 C19 C20 108.2(3)
N2 C19 C18 126.8(3)
C20 C19 C18 125.0(3)
C21 C20 C19 109.5(3)
C21 C20 H20A 125.3
C19 C20 H20A 125.3
C20 C21 C22 105.3(3)
C20 C21 C23 128.9(3)
C22 C21 C23 125.7(3)
N1 C22 N2 124.8(3)
N1 C22 C21 125.9(3)
N2 C22 C21 109.2(3)
C24 C23 C28 118.3(4)
C24 C23 C21 122.0(3)
C28 C23 C21 119.7(4)
C25 C24 C23 120.6(4)
C25 C24 H24A 119.7
C23 C24 H24A 119.7
C26 C25 C24 119.9(4)
C26 C25 H25A 120.0
C24 C25 H25A 120.0
C27 C26 C25 120.2(4)
C27 C26 H26A 119.9
C25 C26 H26A 119.9
C26 C27 C28 120.8(4)
C26 C27 H27A 119.6
C28 C27 H27A 119.6
C27 C28 C23 120.0(4)
C27 C28 H28A 120.0
C23 C28 H28A 120.0
F2 B1 F1 110.4(3)
F2 B1 N2 110.1(3)
F1 B1 N2 109.2(3)
F2 B1 N3 110.4(3)
F1 B1 N3 110.2(3)
N2 B1 N3 106.5(3)

loop_
_geom_bond_atom_site_label_1
_geom_bond_atom_site_label_2
_geom_bond_distance
C3 C1 1.561(6)
C3 C4 1.688(4)
C3 H3A 0.9300
C17 C15 1.491(6)
C17 C18 1.636(4)
C17 H17A 0.9300
S1' C16 1.528(5)
S1' C18 1.623(4)
S2' C2 1.523(5)
S2' C4 1.617(5)
F1 B1 1.392(4)
F2 B1 1.384(5)
N1 C22 1.320(5)
N1 C8 1.320(4)
N2 C19 1.371(4)
N2 C22 1.385(5)
N2 B1 1.555(5)
N3 C5 1.364(5)
N3 C8 1.384(4)
N3 B1 1.558(5)
C1 C2 1.353(7)
C1 H1B 0.9299
C2 H2A 0.9300
C4 C5 1.432(5)
C5 C6 1.411(5)
C6 C7 1.368(5)
C6 H6A 0.9299
C7 C8 1.445(5)
C7 C9 1.462(5)
C9 C14 1.393(5)
C9 C10 1.402(5)
C10 C11 1.374(6)
C10 H10A 0.9300
C11 C12 1.384(7)
C11 H11A 0.9300
C12 C13 1.369(7)
C12 H12A 0.9300
C13 C14 1.403(6)
C13 H13A 0.9300
C14 H14A 0.9300
C15 C16 1.378(8)
C15 H15A 0.9301
C16 H16A 0.9300
C18 C19 1.425(6)
C19 C20 1.417(5)
C20 C21 1.371(5)
C20 H20A 0.9300
C21 C22 1.441(5)
C21 C23 1.465(5)
C23 C24 1.397(6)
C23 C28 1.402(5)
C24 C25 1.390(6)
C24 H24A 0.9300
C25 C26 1.384(6)
C25 H25A 0.9300
C26 C27 1.362(7)
C26 H26A 0.9300
C27 C28 1.393(6)
C27 H27A 0.9300
C28 H28A 0.9300
